data_1533137
loop_
_publ_author_name
'Ellouze, M.'
'Boujelben, W.'
'Fuess, H.'

_publ_section_title
;
 Rietveld refinement X-ray powder data of Pr0.7 Ba0.3 Mn O3
;
_journal_name_full 'Powder Diffraction'
_journal_page_first 29
_journal_page_last 31
_journal_volume 18
_journal_year 2003
_chemical_formula_sum 'Ba0.3 Mn O3 Pr0.7'
_chemical_name_systematic '(Pr0.7 Ba0.3) Mn O3'
_space_group_IT_number 62
_symmetry_space_group_name_Hall '-P 2ac 2n'
_symmetry_space_group_name_H-M 'P n m a'
_cell_angle_alpha 90
_cell_angle_beta 90
_cell_angle_gamma 90
_cell_formula_units_Z 4
_cell_length_a 5.49
_cell_length_b 7.7578
_cell_length_c 5.5227
_cell_volume 235.214
_citation_journal_id_ASTM PODIE2
_cod_data_source_file Ellouze_PODIE2_2003_599.cif
_cod_data_source_block Ba0.3Mn1O3Pr0.7
_cod_original_cell_volume 235.2136
_cod_original_formula_sum 'Ba0.3 Mn1 O3 Pr0.7'
_cod_database_code 1533137

loop_
_symmetry_equiv_pos_as_xyz
x,y,z
-x+1/2,-y,z+1/2
x+1/2,-y+1/2,-z+1/2
-x,y+1/2,-z
-x,-y,-z
x-1/2,y,-z-1/2
-x-1/2,y-1/2,z-1/2
x,-y-1/2,z

loop_
_atom_site_label
_atom_site_type_symbol
_atom_site_fract_x
_atom_site_fract_y
_atom_site_fract_z
_atom_site_occupancy
_atom_site_U_iso_or_equiv
Pr1 Pr+3 0.0012 0.25 -0.0022 0.7 0.0
Mn1 Mn+3 0 0 0.5 1 0.0
O2 O-2 0.2489 0.0253 0.7613 1 0.0
O1 O-2 0.5446 0.25 0.0506 1 0.0
Ba1 Ba+2 0.0012 0.25 -0.0022 0.3 0.0
